data_1521332
loop_
_publ_author_name
'Mitchell, R.H.'
'Burns, P.C.'
'Chakhmouradian, A.R.'

_publ_section_title
;
 The crystal structures of loparite-(Ce)
;
_journal_name_full 'Canadian Mineralogist'
_journal_page_first 145
_journal_page_last 152
_journal_volume 38
_journal_year 2000
_chemical_formula_sum 'Ce0.209 Na0.536 Nb0.056 O3 Sr0.255 Ti0.944'
_chemical_name_systematic '(Na0.536 Ce0.209 Sr0.255) ((Ti0.944 Nb0.056) O3)'
_space_group_IT_number 62
_symmetry_space_group_name_Hall '-P 2c 2ab'
_symmetry_space_group_name_H-M 'P b n m'
_cell_angle_alpha 90
_cell_angle_beta 90
_cell_angle_gamma 90
_cell_formula_units_Z 4
_cell_length_a 5.5076
_cell_length_b 5.5076
_cell_length_c 7.7767
_cell_volume 235.896
_citation_journal_id_ASTM CAMIA6
_cod_data_source_file Mitchell_CAMIA6_2000_972.cif
_cod_data_source_block Ce0.209Na0.536Nb0.056O3Sr0.255Ti0.944
_cod_original_cell_volume 235.8957
_cod_original_sg_symbol_Hall '-P 2ac 2n (z,x,y)'
_cod_database_code 1521332

loop_
_symmetry_equiv_pos_as_xyz
x,y,z
x+1/2,-y+1/2,-z
-x+1/2,y+1/2,-z+1/2
-x,-y,z+1/2
-x,-y,-z
-x-1/2,y-1/2,z
x-1/2,-y-1/2,z-1/2
x,y,-z-1/2

loop_
_atom_site_label
_atom_site_type_symbol
_atom_site_fract_x
_atom_site_fract_y
_atom_site_fract_z
_atom_site_occupancy
_atom_site_U_iso_or_equiv
Na1 Na+1 0 0.5 0.25 0.536 0.0
Ti1 Ti+4 0 0 0 0.944 0.0
O1 O-2 0 0 0.25 1 0.0
Nb1 Nb+5 0 0 0 0.056 0.0
Ce1 Ce+3 0 0.5 0.25 0.209 0.0
O2 O-2 0.2684 0.7684 0 1 0.0
Sr1 Sr+2 0 0.5 0.25 0.255 0.0
